data_4024652
loop_
_publ_author_name
'Yu Lan'
'Lujiang Deng'
'Jing Liu'
'Can Wang'
'Olaf Wiest'
'Zhen Yang'
'Yun-Dong Wu'

_publ_section_title
;
On the Mechanism of the Palladium Catalyzed Intramolecular
Pauson-Khand-Type Reaction
;
_journal_name_full 'Journal of Organic Chemistry'
_journal_page_first 5049
_journal_page_last 5058
_journal_paper_doi 10.1021/jo900919v
_journal_volume 74
_journal_year 2009
_chemical_formula_moiety 'C14 H13 N O4'
_chemical_formula_sum 'C14 H13 N O4'
_chemical_formula_weight 259.25
_chemical_name_systematic
; 
 ? 
;
_space_group_IT_number 15
_symmetry_cell_setting monoclinic
_symmetry_space_group_name_Hall '-C 2yc'
_symmetry_space_group_name_H-M 'C 1 2/c 1'
_atom_sites_solution_hydrogens geom
_atom_sites_solution_primary direct
_atom_sites_solution_secondary difmap
_audit_creation_method SHELXL-97
_cell_angle_alpha 90.00
_cell_angle_beta 109.775(12)
_cell_angle_gamma 90.00
_cell_formula_units_Z 8
_cell_length_a 17.092(3)
_cell_length_b 10.0062(13)
_cell_length_c 15.548(2)
_cell_measurement_reflns_used 44
_cell_measurement_temperature 295(2)
_cell_measurement_theta_max 19.87
_cell_measurement_theta_min 2.53
_cell_volume 2502.3(6)
_computing_cell_refinement 'XSCANS (Bruker, 1997)'
_computing_data_collection 'XSCANS (Bruker, 1997)'
_computing_data_reduction 'XSCANS (Bruker, 1997)'
_computing_molecular_graphics 'SHELXTL (Bruker, 1997)'
_computing_publication_material 'SHELXTL (Bruker, 1997)'
_computing_structure_refinement 'SHELXTL (Bruker, 1997)'
_computing_structure_solution 'SHELXTL (Bruker, 1997)'
_diffrn_ambient_temperature 295(2)
_diffrn_measured_fraction_theta_full 1.000
_diffrn_measured_fraction_theta_max 1.000
_diffrn_measurement_device_type 'Bruker P4'
_diffrn_measurement_method '\w scans'
_diffrn_radiation_monochromator graphite
_diffrn_radiation_source 'fine-focus sealed tube'
_diffrn_radiation_type MoK\a
_diffrn_radiation_wavelength 0.71073
_diffrn_reflns_av_R_equivalents 0.0758
_diffrn_reflns_av_sigmaI/netI 0.0509
_diffrn_reflns_limit_h_max 1
_diffrn_reflns_limit_h_min -20
_diffrn_reflns_limit_k_max 12
_diffrn_reflns_limit_k_min -1
_diffrn_reflns_limit_l_max 18
_diffrn_reflns_limit_l_min -17
_diffrn_reflns_number 2879
_diffrn_reflns_theta_full 25.48
_diffrn_reflns_theta_max 25.48
_diffrn_reflns_theta_min 2.40
_diffrn_standards_decay_% 0
_diffrn_standards_interval_count 97
_diffrn_standards_number 3
_exptl_absorpt_coefficient_mu 0.102
_exptl_absorpt_correction_type none
_exptl_crystal_colour yellow
_exptl_crystal_density_diffrn 1.376
_exptl_crystal_density_method 'not measured'
_exptl_crystal_description prism
_exptl_crystal_F_000 1088
_exptl_crystal_size_max 0.5
_exptl_crystal_size_mid 0.4
_exptl_crystal_size_min 0.3
_refine_diff_density_max 0.271
_refine_diff_density_min -0.237
_refine_diff_density_rms 0.057
_refine_ls_extinction_method none
_refine_ls_goodness_of_fit_ref 1.059
_refine_ls_hydrogen_treatment constr
_refine_ls_matrix_type full
_refine_ls_number_parameters 172
_refine_ls_number_reflns 2326
_refine_ls_number_restraints 0
_refine_ls_restrained_S_all 1.059
_refine_ls_R_factor_all 0.1051
_refine_ls_R_factor_gt 0.0627
_refine_ls_shift/su_max 0.000
_refine_ls_shift/su_mean 0.000
_refine_ls_structure_factor_coef Fsqd
_refine_ls_weighting_details 'calc w=1/[\s^2^(Fo^2^)+(0.001P)^2^+5.5P] where P=(Fo^2^+2Fc^2^)/3'
_refine_ls_weighting_scheme calc
_refine_ls_wR_factor_gt 0.1200
_refine_ls_wR_factor_ref 0.1438
_reflns_number_gt 1417
_reflns_number_total 2326
_reflns_threshold_expression >2sigma(I)
_cod_data_source_file jo900919v_si_002.cif
_cod_data_source_block yangz-6
_cod_depositor_comments
;
The following automatic conversions were performed:
'_symmetry_cell_setting' value 'Monoclinic' changed to 'monoclinic'
according to '/home/saulius/struct/CIF-dictionaries/cif_core.dic'
dictionary named 'cif_core.dic' version 2.4.1 from 2010-06-29.

Automatic conversion script
Id: cif_fix_enum 1527 2010-12-29 10:47:43Z saulius 
;
_cod_original_sg_symbol_H-M C2/c
_cod_database_code 4024652

loop_
_symmetry_equiv_pos_as_xyz
'x, y, z'
'-x, y, -z+1/2'
'x+1/2, y+1/2, z'
'-x+1/2, y+1/2, -z+1/2'
'-x, -y, -z'
'x, -y, z-1/2'
'-x+1/2, -y+1/2, -z'
'x+1/2, -y+1/2, z-1/2'

loop_
_atom_site_label
_atom_site_type_symbol
_atom_site_fract_x
_atom_site_fract_y
_atom_site_fract_z
_atom_site_U_iso_or_equiv
_atom_site_adp_type
_atom_site_occupancy
_atom_site_symmetry_multiplicity
_atom_site_calc_flag
_atom_site_refinement_flags
_atom_site_disorder_assembly
_atom_site_disorder_group
O1 O 0.63352(16) 0.4938(3) 0.75511(17) 0.0835(8) Uani 1 1 d . . .
O2 O 0.85700(15) 0.6557(3) 0.58602(18) 0.0868(8) Uani 1 1 d . . .
O3 O 0.4115(3) 0.0829(5) 0.3947(3) 0.168(2) Uani 1 1 d . . .
O4 O 0.4240(3) 0.1915(4) 0.2864(2) 0.1444(16) Uani 1 1 d . . .
N1 N 0.4421(2) 0.1727(4) 0.3669(3) 0.0843(9) Uani 1 1 d . . .
C1 C 0.67379(18) 0.5151(3) 0.6200(2) 0.0539(7) Uani 1 1 d . . .
C2 C 0.6785(2) 0.5401(4) 0.7166(2) 0.0650(9) Uani 1 1 d . . .
C3 C 0.7548(2) 0.6264(4) 0.7621(2) 0.0712(10) Uani 1 1 d . . .
H3A H 0.7986 0.5744 0.8052 0.085 Uiso 1 1 calc R . .
H3B H 0.7410 0.7011 0.7940 0.085 Uiso 1 1 calc R . .
C4 C 0.78138(19) 0.6750(4) 0.6833(2) 0.0641(8) Uani 1 1 d . . .
H4A H 0.7617 0.7667 0.6674 0.077 Uiso 1 1 calc R . .
C5 C 0.73595(18) 0.5833(3) 0.6065(2) 0.0545(7) Uani 1 1 d . . .
C6 C 0.78450(19) 0.5744(3) 0.5422(2) 0.0627(8) Uani 1 1 d . . .
H6A H 0.7522 0.6128 0.4828 0.075 Uiso 1 1 calc R . .
C7 C 0.8696(2) 0.6625(4) 0.6816(3) 0.0818(11) Uani 1 1 d . . .
H7A H 0.9029 0.7396 0.7095 0.098 Uiso 1 1 calc R . .
H7B H 0.8964 0.5822 0.7129 0.098 Uiso 1 1 calc R . .
C8 C 0.8095(2) 0.4319(4) 0.5300(3) 0.0835(11) Uani 1 1 d . . .
H8A H 0.8404 0.4312 0.4886 0.125 Uiso 1 1 calc R . .
H8B H 0.7606 0.3779 0.5055 0.125 Uiso 1 1 calc R . .
H8C H 0.8434 0.3966 0.5880 0.125 Uiso 1 1 calc R . .
C9 C 0.61336(17) 0.4267(3) 0.5553(2) 0.0543(7) Uani 1 1 d . . .
C10 C 0.5717(2) 0.3260(4) 0.5847(2) 0.0674(9) Uani 1 1 d . . .
H10A H 0.5820 0.3148 0.6470 0.081 Uiso 1 1 calc R . .
C11 C 0.5153(2) 0.2424(4) 0.5231(3) 0.0704(9) Uani 1 1 d . . .
H11A H 0.4879 0.1756 0.5433 0.084 Uiso 1 1 calc R . .
C12 C 0.50089(19) 0.2608(4) 0.4314(2) 0.0625(8) Uani 1 1 d . . .
C13 C 0.5396(2) 0.3593(4) 0.3993(2) 0.0677(9) Uani 1 1 d . . .
H13A H 0.5287 0.3700 0.3369 0.081 Uiso 1 1 calc R . .
C14 C 0.59492(19) 0.4419(3) 0.4612(2) 0.0626(8) Uani 1 1 d . . .
H14A H 0.6208 0.5097 0.4399 0.075 Uiso 1 1 calc R . .

loop_
_atom_site_aniso_label
_atom_site_aniso_U_11
_atom_site_aniso_U_22
_atom_site_aniso_U_33
_atom_site_aniso_U_23
_atom_site_aniso_U_13
_atom_site_aniso_U_12
O1 0.0894(18) 0.101(2) 0.0751(16) -0.0045(15) 0.0476(15) -0.0121(16)
O2 0.0755(16) 0.107(2) 0.0906(18) -0.0230(16) 0.0448(14) -0.0313(15)
O3 0.198(4) 0.175(4) 0.132(3) -0.042(3) 0.057(3) -0.127(4)
O4 0.175(4) 0.128(3) 0.089(2) -0.005(2) -0.009(2) -0.057(3)
N1 0.074(2) 0.077(2) 0.096(3) -0.013(2) 0.0208(19) -0.0128(18)
C1 0.0503(16) 0.0567(18) 0.0561(17) 0.0031(15) 0.0199(14) 0.0069(15)
C2 0.061(2) 0.073(2) 0.065(2) 0.0000(17) 0.0278(17) 0.0084(17)
C3 0.065(2) 0.087(3) 0.062(2) -0.0100(19) 0.0212(17) 0.0001(19)
C4 0.0612(19) 0.065(2) 0.068(2) -0.0051(17) 0.0237(16) 0.0000(17)
C5 0.0531(17) 0.0531(18) 0.0575(17) 0.0033(15) 0.0190(14) 0.0062(15)
C6 0.0574(19) 0.069(2) 0.0658(19) -0.0036(17) 0.0261(16) -0.0051(17)
C7 0.065(2) 0.102(3) 0.081(3) -0.019(2) 0.028(2) -0.013(2)
C8 0.073(2) 0.089(3) 0.101(3) -0.011(2) 0.046(2) 0.007(2)
C9 0.0448(16) 0.0585(19) 0.0622(18) 0.0035(16) 0.0216(14) 0.0068(14)
C10 0.064(2) 0.076(2) 0.069(2) 0.0038(19) 0.0304(17) -0.0024(18)
C11 0.061(2) 0.070(2) 0.087(3) 0.002(2) 0.0337(19) -0.0075(18)
C12 0.0461(17) 0.066(2) 0.073(2) -0.0048(18) 0.0158(15) 0.0018(16)
C13 0.064(2) 0.072(2) 0.063(2) 0.0035(18) 0.0151(17) -0.0016(18)
C14 0.0563(18) 0.068(2) 0.0625(19) 0.0094(17) 0.0184(16) -0.0017(17)

loop_
_atom_type_symbol
_atom_type_description
_atom_type_scat_dispersion_real
_atom_type_scat_dispersion_imag
_atom_type_scat_source
C C 0.0033 0.0016 'International Tables Vol C Tables 4.2.6.8 and 6.1.1.4'
H H 0.0000 0.0000 'International Tables Vol C Tables 4.2.6.8 and 6.1.1.4'
N N 0.0061 0.0033 'International Tables Vol C Tables 4.2.6.8 and 6.1.1.4'
O O 0.0106 0.0060 'International Tables Vol C Tables 4.2.6.8 and 6.1.1.4'

loop_
_geom_angle_atom_site_label_1
_geom_angle_atom_site_label_2
_geom_angle_atom_site_label_3
_geom_angle
_geom_angle_site_symmetry_1
_geom_angle_site_symmetry_3
_geom_angle_publ_flag
C7 O2 C6 108.6(3) . . ?
O3 N1 O4 120.5(4) . . ?
O3 N1 C12 119.5(4) . . ?
O4 N1 C12 120.0(4) . . ?
C5 C1 C9 127.7(3) . . ?
C5 C1 C2 107.2(3) . . ?
C9 C1 C2 125.0(3) . . ?
O1 C2 C1 127.0(3) . . ?
O1 C2 C3 124.9(3) . . ?
C1 C2 C3 107.9(3) . . ?
C2 C3 C4 104.4(3) . . ?
C2 C3 H3A 110.9 . . ?
C4 C3 H3A 110.9 . . ?
C2 C3 H3B 110.9 . . ?
C4 C3 H3B 110.9 . . ?
H3A C3 H3B 108.9 . . ?
C5 C4 C7 100.7(3) . . ?
C5 C4 C3 103.3(3) . . ?
C7 C4 C3 123.6(3) . . ?
C5 C4 H4A 109.3 . . ?
C7 C4 H4A 109.3 . . ?
C3 C4 H4A 109.3 . . ?
C1 C5 C4 114.3(3) . . ?
C1 C5 C6 136.1(3) . . ?
C4 C5 C6 108.2(3) . . ?
O2 C6 C5 103.4(3) . . ?
O2 C6 C8 110.8(3) . . ?
C5 C6 C8 112.5(3) . . ?
O2 C6 H6A 110.0 . . ?
C5 C6 H6A 110.0 . . ?
C8 C6 H6A 110.0 . . ?
O2 C7 C4 102.7(3) . . ?
O2 C7 H7A 111.2 . . ?
C4 C7 H7A 111.2 . . ?
O2 C7 H7B 111.2 . . ?
C4 C7 H7B 111.2 . . ?
H7A C7 H7B 109.1 . . ?
C6 C8 H8A 109.5 . . ?
C6 C8 H8B 109.5 . . ?
H8A C8 H8B 109.5 . . ?
C6 C8 H8C 109.5 . . ?
H8A C8 H8C 109.5 . . ?
H8B C8 H8C 109.5 . . ?
C14 C9 C10 117.5(3) . . ?
C14 C9 C1 120.6(3) . . ?
C10 C9 C1 121.9(3) . . ?
C11 C10 C9 121.4(3) . . ?
C11 C10 H10A 119.3 . . ?
C9 C10 H10A 119.3 . . ?
C12 C11 C10 118.4(3) . . ?
C12 C11 H11A 120.8 . . ?
C10 C11 H11A 120.8 . . ?
C13 C12 C11 122.2(3) . . ?
C13 C12 N1 119.5(3) . . ?
C11 C12 N1 118.3(3) . . ?
C12 C13 C14 118.7(3) . . ?
C12 C13 H13A 120.7 . . ?
C14 C13 H13A 120.7 . . ?
C13 C14 C9 121.8(3) . . ?
C13 C14 H14A 119.1 . . ?
C9 C14 H14A 119.1 . . ?

loop_
_geom_bond_atom_site_label_1
_geom_bond_atom_site_label_2
_geom_bond_distance
_geom_bond_site_symmetry_2
_geom_bond_publ_flag
O1 C2 1.214(4) . ?
O2 C7 1.429(4) . ?
O2 C6 1.446(4) . ?
O3 N1 1.191(4) . ?
O4 N1 1.198(4) . ?
N1 C12 1.452(4) . ?
C1 C5 1.338(4) . ?
C1 C9 1.469(4) . ?
C1 C2 1.499(4) . ?
C2 C3 1.524(5) . ?
C3 C4 1.524(4) . ?
C3 H3A 0.9700 . ?
C3 H3B 0.9700 . ?
C4 C5 1.498(4) . ?
C4 C7 1.522(4) . ?
C4 H4A 0.9800 . ?
C5 C6 1.501(4) . ?
C6 C8 1.519(5) . ?
C6 H6A 0.9800 . ?
C7 H7A 0.9700 . ?
C7 H7B 0.9700 . ?
C8 H8A 0.9600 . ?
C8 H8B 0.9600 . ?
C8 H8C 0.9600 . ?
C9 C14 1.396(4) . ?
C9 C10 1.397(4) . ?
C10 C11 1.387(5) . ?
C10 H10A 0.9300 . ?
C11 C12 1.375(5) . ?
C11 H11A 0.9300 . ?
C12 C13 1.372(5) . ?
C13 C14 1.374(5) . ?
C13 H13A 0.9300 . ?
C14 H14A 0.9300 . ?
